data_4038419
loop_
_publ_author_name
'Kielmann, Marc'
'Flanagan, Keith J.'
'Senge, Mathias O.'

_publ_section_title
;
 Targeted Synthesis of Regioisomerically Pure Dodecasubstituted Type I
 Porphyrins through the Exploitation of Peri-interactions.
;
_journal_name_full 'The Journal of organic chemistry'
_journal_paper_doi 10.1021/acs.joc.0c00798
_journal_year 2020
_chemical_absolute_configuration ad
_chemical_formula_moiety '2(Cl), C64 H72 N4'
_chemical_formula_sum 'C64 H72 Cl2 N4'
_chemical_formula_weight 968.15
_chemical_name_systematic
'2,7,12,17-tetraethyl-3,8,13,18-tetraisopropyl-5,10,15,20-tetraphenylporphyrin dication chlorine salt'
_space_group_crystal_system cubic
_space_group_IT_number 220
_space_group_name_Hall 'I -4bd 2c 3'
_space_group_name_H-M_alt 'I -4 3 d'
_atom_sites_solution_hydrogens geom
_atom_sites_solution_primary dual
_audit_creation_date 2019-08-16
_audit_creation_method
;
Olex2 1.2
(compiled 2018.05.29 svn.r3508 for OlexSys, GUI svn.r5506)
;
_cell_angle_alpha 90
_cell_angle_beta 90
_cell_angle_gamma 90
_cell_formula_units_Z 12
_cell_length_a 27.1155(7)
_cell_length_b 27.1155(7)
_cell_length_c 27.1155(7)
_cell_measurement_reflns_used 9910
_cell_measurement_temperature 100(2)
_cell_measurement_theta_max 51.99
_cell_measurement_theta_min 3.99
_cell_volume 19936.7(9)
_computing_cell_refinement 'SAINT v8.37A (Bruker, 2015)'
_computing_data_collection 'APEX 3 (Bruker, 2016) '
_computing_data_reduction 'SAINT v8.37A (Bruker, 2015)'
_computing_molecular_graphics 'Olex2 (Dolomanov et al., 2009)'
_computing_publication_material 'Olex2 (Dolomanov et al., 2009)'
_computing_structure_refinement 'XL (Sheldrick, 2008)'
_computing_structure_solution 'XT (Sheldrick, 2015)'
_diffrn_ambient_temperature 100(2)
_diffrn_detector 'Bruker APEX2 area detector'
_diffrn_detector_area_resol_mean 7.9
_diffrn_detector_type 'CCD area detector'
_diffrn_measured_fraction_theta_full 1.000
_diffrn_measured_fraction_theta_max 1.000
_diffrn_measurement_device 'three-circle diffractometer'
_diffrn_measurement_device_type 'Bruker SMART CCD area detector'
_diffrn_measurement_method '\w and \f scans'
_diffrn_radiation_detector 'Bruker PHOTON 50'
_diffrn_radiation_monochromator 'mirror optics'
_diffrn_radiation_probe x-ray
_diffrn_radiation_type CuK\a
_diffrn_radiation_wavelength 1.54178
_diffrn_reflns_av_R_equivalents 0.1481
_diffrn_reflns_av_unetI/netI 0.0516
_diffrn_reflns_Laue_measured_fraction_full 1.000
_diffrn_reflns_Laue_measured_fraction_max 1.000
_diffrn_reflns_limit_h_max 28
_diffrn_reflns_limit_h_min -28
_diffrn_reflns_limit_k_max 28
_diffrn_reflns_limit_k_min -28
_diffrn_reflns_limit_l_max 28
_diffrn_reflns_limit_l_min -28
_diffrn_reflns_number 93602
_diffrn_reflns_point_group_measured_fraction_full 1.000
_diffrn_reflns_point_group_measured_fraction_max 1.000
_diffrn_reflns_theta_full 54.206
_diffrn_reflns_theta_max 54.206
_diffrn_reflns_theta_min 3.993
_diffrn_source 'microfocus sealed X-ray tube'
_diffrn_source_type 'Incoatec I\ms'
_diffrn_standards_number 0
_exptl_absorpt_coefficient_mu 1.142
_exptl_absorpt_correction_T_max 0.7507
_exptl_absorpt_correction_T_min 0.5618
_exptl_absorpt_correction_type multi-scan
_exptl_absorpt_process_details
'SADABS-2016/2 (Bruker,2016/2) was used for absorption correction. wR2(int) was 0.1256 before and 0.1012 after correction. The Ratio of minimum to maximum transmission is 0.7484. The \l/2 correction factor is Not present.'
_exptl_crystal_colour blue
_exptl_crystal_colour_primary blue
_exptl_crystal_density_diffrn 0.968
_exptl_crystal_density_method 'not measured'
_exptl_crystal_description irregular
_exptl_crystal_F_000 6216
_exptl_crystal_size_max 0.15
_exptl_crystal_size_mid 0.13
_exptl_crystal_size_min 0.08
_refine_diff_density_max 0.310
_refine_diff_density_min -0.332
_refine_diff_density_rms 0.059
_refine_ls_abs_structure_details
;
 Refined as an inversion twin.
;
_refine_ls_abs_structure_Flack 0.10(7)
_refine_ls_extinction_method none
_refine_ls_goodness_of_fit_ref 1.068
_refine_ls_hydrogen_treatment constr
_refine_ls_matrix_type full
_refine_ls_number_parameters 163
_refine_ls_number_reflns 2041
_refine_ls_number_restraints 36
_refine_ls_restrained_S_all 1.079
_refine_ls_R_factor_all 0.0786
_refine_ls_R_factor_gt 0.0718
_refine_ls_shift/su_max 0.000
_refine_ls_shift/su_mean 0.000
_refine_ls_structure_factor_coef Fsqd
_refine_ls_weighting_details 'w=1/[\s^2^(Fo^2^)+(0.1670P)^2^+5.7621P] where P=(Fo^2^+2Fc^2^)/3'
_refine_ls_weighting_scheme calc
_refine_ls_wR_factor_gt 0.2016
_refine_ls_wR_factor_ref 0.2116
_reflns_Friedel_coverage 0.855
_reflns_Friedel_fraction_full 1.000
_reflns_Friedel_fraction_max 1.000
_reflns_number_gt 1815
_reflns_number_total 2041
_reflns_threshold_expression 'I > 2\s(I)'
_cod_data_source_file jo0c00798_si_003.cif
_cod_data_source_block kjf252p
_cod_original_cell_volume 19936.7(15)
_cod_database_code 4038419
_shelx_shelxl_version_number 2014/7
_shelx_space_group_comment
;
The symmetry employed for this shelxl refinement is uniquely defined
by the following loop, which should always be used as a source of
symmetry information in preference to the above space-group names.
They are only intended as comments.
;
_shelx_estimated_absorpt_t_max 0.914
_shelx_estimated_absorpt_t_min 0.847
_olex2_refinement_description
;
1. Twinned data refinement
 Scales: 0.90(7)
 0.10(7)
2. Fixed Uiso
 At 1.2 times of:
  All C(H) groups, All C(H,H) groups, All N(H) groups
 At 1.5 times of:
  All C(H,H,H) groups
3. Uiso/Uaniso restraints and constraints
C201 \\sim C206 \\sim C205 \\sim C204 \\sim C203 \\sim C202: within 2A with
sigma of 0.005 and sigma for terminal atoms of 0.01
4.a Ternary CH refined with riding coordinates:
 C31(H31)
4.b Secondary CH2 refined with riding coordinates:
 C21(H21B,H21A)
4.c Aromatic/amide H refined with riding coordinates:
 N21(H21), C206(H206), C202(H202), C205(H205), C203(H203), C204(H204)
4.d Idealised Me refined as rotating group:
 C32(H32A,H32B,H32C), C22(H22A,H22B,H22C), C33(H33A,H33B,H33C)
;
_olex2_submission_special_instructions 'No special instructions were received'

loop_
_space_group_symop_operation_xyz
'x, y, z'
'-x+1/2, -y, z+1/2'
'-x, y+1/2, -z+1/2'
'x+1/2, -y+1/2, -z'
'z, x, y'
'z+1/2, -x+1/2, -y'
'-z+1/2, -x, y+1/2'
'-z, x+1/2, -y+1/2'
'y, z, x'
'-y, z+1/2, -x+1/2'
'y+1/2, -z+1/2, -x'
'-y+1/2, -z, x+1/2'
'y+1/4, x+1/4, z+1/4'
'-y+1/4, -x+3/4, z+3/4'
'y+3/4, -x+1/4, -z+3/4'
'-y+3/4, x+3/4, -z+1/4'
'x+1/4, z+1/4, y+1/4'
'-x+3/4, z+3/4, -y+1/4'
'-x+1/4, -z+3/4, y+3/4'
'x+3/4, -z+1/4, -y+3/4'
'z+1/4, y+1/4, x+1/4'
'z+3/4, -y+1/4, -x+3/4'
'-z+3/4, y+3/4, -x+1/4'
'-z+1/4, -y+3/4, x+3/4'
'x+1/2, y+1/2, z+1/2'
'-x+1, -y+1/2, z+1'
'-x+1/2, y+1, -z+1'
'x+1, -y+1, -z+1/2'
'z+1/2, x+1/2, y+1/2'
'z+1, -x+1, -y+1/2'
'-z+1, -x+1/2, y+1'
'-z+1/2, x+1, -y+1'
'y+1/2, z+1/2, x+1/2'
'-y+1/2, z+1, -x+1'
'y+1, -z+1, -x+1/2'
'-y+1, -z+1/2, x+1'
'y+3/4, x+3/4, z+3/4'
'-y+3/4, -x+5/4, z+5/4'
'y+5/4, -x+3/4, -z+5/4'
'-y+5/4, x+5/4, -z+3/4'
'x+3/4, z+3/4, y+3/4'
'-x+5/4, z+5/4, -y+3/4'
'-x+3/4, -z+5/4, y+5/4'
'x+5/4, -z+3/4, -y+5/4'
'z+3/4, y+3/4, x+3/4'
'z+5/4, -y+3/4, -x+5/4'
'-z+5/4, y+5/4, -x+3/4'
'-z+3/4, -y+5/4, x+5/4'

loop_
_atom_site_label
_atom_site_type_symbol
_atom_site_fract_x
_atom_site_fract_y
_atom_site_fract_z
_atom_site_U_iso_or_equiv
_atom_site_adp_type
_atom_site_occupancy
_atom_site_site_symmetry_order
_atom_site_calc_flag
_atom_site_refinement_flags_posn
_atom_site_refinement_flags_adp
_atom_site_refinement_flags_occupancy
_atom_site_disorder_assembly
_atom_site_disorder_group
Cl1S Cl 0.53212(12) 0.0000 0.7500 0.0877(10) Uani 1 2 d S T P . .
N21 N 0.62607(19) 0.06858(19) 0.71256(18) 0.0490(13) Uani 1 1 d . . . . .
H21 H 0.6473 0.0474 0.7249 0.059 Uiso 1 1 calc R . . . .
C4 C 0.6076(2) 0.0677(2) 0.6652(2) 0.0535(16) Uani 1 1 d . . . . .
C2 C 0.5698(2) 0.1295(2) 0.7077(2) 0.0521(17) Uani 1 1 d . . . . .
C20 C 0.6245(3) 0.1205(2) 0.7856(2) 0.0530(16) Uani 1 1 d . . . . .
C201 C 0.6220(3) 0.1723(3) 0.8013(3) 0.0603(16) Uani 1 1 d . U . . .
C1 C 0.6055(3) 0.1086(2) 0.7378(2) 0.0556(17) Uani 1 1 d . . . . .
C206 C 0.6019(3) 0.1853(3) 0.8465(3) 0.0675(17) Uani 1 1 d . U . . .
H206 H 0.5921 0.1603 0.8691 0.081 Uiso 1 1 calc R . . . .
C31 C 0.5340(2) 0.1094(3) 0.6192(3) 0.0581(17) Uani 1 1 d . . . . .
H31 H 0.5458 0.0853 0.5940 0.070 Uiso 1 1 calc R . . . .
C3 C 0.5697(2) 0.1065(2) 0.6629(2) 0.0530(16) Uani 1 1 d . . . . .
C202 C 0.6377(3) 0.2099(2) 0.7693(3) 0.0625(16) Uani 1 1 d . U . . .
H202 H 0.6513 0.2016 0.7381 0.075 Uiso 1 1 calc R . . . .
C205 C 0.5959(3) 0.2357(3) 0.8595(3) 0.0728(18) Uani 1 1 d . U . . .
H205 H 0.5803 0.2452 0.8894 0.087 Uiso 1 1 calc R . . . .
C203 C 0.6333(3) 0.2594(2) 0.7831(3) 0.0667(17) Uani 1 1 d . U . . .
H203 H 0.6440 0.2850 0.7617 0.080 Uiso 1 1 calc R . . . .
C21 C 0.5327(3) 0.1673(3) 0.7245(3) 0.0625(18) Uani 1 1 d . . . . .
H21B H 0.5145 0.1799 0.6955 0.075 Uiso 1 1 calc R . . . .
H21A H 0.5504 0.1955 0.7396 0.075 Uiso 1 1 calc R . . . .
C204 C 0.6134(3) 0.2698(3) 0.8273(3) 0.0704(17) Uani 1 1 d . U . . .
H204 H 0.6115 0.3035 0.8368 0.084 Uiso 1 1 calc R . . . .
C32 C 0.5335(3) 0.1589(3) 0.5950(3) 0.071(2) Uani 1 1 d . . . . .
H32A H 0.5137 0.1817 0.6147 0.107 Uiso 1 1 calc GR . . . .
H32B H 0.5193 0.1560 0.5619 0.107 Uiso 1 1 calc GR . . . .
H32C H 0.5674 0.1714 0.5926 0.107 Uiso 1 1 calc GR . . . .
C22 C 0.4954(3) 0.1459(3) 0.7624(4) 0.084(2) Uani 1 1 d . . . . .
H22A H 0.4786 0.1174 0.7480 0.126 Uiso 1 1 calc GR . . . .
H22B H 0.4711 0.1712 0.7710 0.126 Uiso 1 1 calc GR . . . .
H22C H 0.5131 0.1357 0.7922 0.126 Uiso 1 1 calc GR . . . .
C33 C 0.4820(3) 0.0928(4) 0.6349(3) 0.085(2) Uani 1 1 d . . . . .
H33A H 0.4825 0.0575 0.6427 0.128 Uiso 1 1 calc GR . . . .
H33B H 0.4587 0.0989 0.6080 0.128 Uiso 1 1 calc GR . . . .
H33C H 0.4718 0.1114 0.6642 0.128 Uiso 1 1 calc GR . . . .

loop_
_atom_site_aniso_label
_atom_site_aniso_U_11
_atom_site_aniso_U_22
_atom_site_aniso_U_33
_atom_site_aniso_U_23
_atom_site_aniso_U_13
_atom_site_aniso_U_12
Cl1S 0.100(2) 0.0701(17) 0.093(2) -0.0011(15) 0.000 0.000
N21 0.056(3) 0.048(3) 0.043(3) -0.002(2) -0.007(2) 0.000(2)
C4 0.053(4) 0.046(3) 0.061(4) 0.007(3) -0.005(3) 0.007(3)
C2 0.054(4) 0.043(3) 0.059(4) -0.002(3) -0.002(3) 0.003(3)
C20 0.059(4) 0.047(3) 0.054(4) 0.005(3) -0.001(3) 0.000(3)
C201 0.073(4) 0.047(3) 0.061(3) -0.005(3) -0.007(3) -0.001(3)
C1 0.068(4) 0.052(4) 0.046(4) -0.002(3) -0.004(3) -0.010(3)
C206 0.086(4) 0.054(3) 0.063(3) -0.014(3) -0.015(3) 0.011(3)
C31 0.051(4) 0.072(4) 0.051(4) 0.002(3) -0.002(3) 0.004(3)
C3 0.063(4) 0.043(3) 0.053(4) -0.003(3) 0.000(3) -0.008(3)
C202 0.077(4) 0.041(3) 0.069(3) 0.006(3) -0.018(3) -0.008(3)
C205 0.092(4) 0.058(3) 0.069(4) -0.014(3) -0.018(3) 0.012(3)
C203 0.077(4) 0.045(3) 0.078(4) 0.002(3) -0.025(3) -0.004(3)
C21 0.064(4) 0.061(4) 0.063(4) -0.005(3) 0.001(4) -0.001(3)
C204 0.085(4) 0.043(3) 0.083(4) -0.004(3) -0.024(3) 0.007(3)
C32 0.073(4) 0.081(5) 0.060(4) 0.006(4) -0.020(4) 0.002(4)
C22 0.061(4) 0.085(6) 0.105(7) -0.008(5) 0.013(5) -0.001(4)
C33 0.062(5) 0.114(6) 0.079(5) 0.005(5) -0.008(4) -0.004(5)

loop_
_atom_type_symbol
_atom_type_description
_atom_type_scat_dispersion_real
_atom_type_scat_dispersion_imag
_atom_type_scat_source
C C 0.0181 0.0091 'International Tables Vol C Tables 4.2.6.8 and 6.1.1.4'
H H 0.0000 0.0000 'International Tables Vol C Tables 4.2.6.8 and 6.1.1.4'
Cl Cl 0.3639 0.7018 'International Tables Vol C Tables 4.2.6.8 and 6.1.1.4'
N N 0.0311 0.0180 'International Tables Vol C Tables 4.2.6.8 and 6.1.1.4'

loop_
_geom_angle_atom_site_label_1
_geom_angle_atom_site_label_2
_geom_angle_atom_site_label_3
_geom_angle
_geom_angle_site_symmetry_1
_geom_angle_site_symmetry_3
_geom_angle_publ_flag
C4 N21 H21 125.5 . . ?
C4 N21 C1 108.9(5) . . ?
C1 N21 H21 125.5 . . ?
N21 C4 C20 122.2(5) . 42_535 ?
N21 C4 C3 106.3(5) . . ?
C20 C4 C3 131.5(6) 42_535 . ?
C1 C2 C21 124.5(6) . . ?
C3 C2 C1 109.8(6) . . ?
C3 C2 C21 125.3(6) . . ?
C4 C20 C201 120.0(6) 19_655 . ?
C4 C20 C1 122.3(6) 19_655 . ?
C1 C20 C201 117.6(6) . . ?
C206 C201 C20 121.3(6) . . ?
C206 C201 C202 118.7(6) . . ?
C202 C201 C20 119.9(6) . . ?
N21 C1 C20 118.4(6) . . ?
C2 C1 N21 107.9(5) . . ?
C2 C1 C20 133.7(6) . . ?
C201 C206 H206 119.7 . . ?
C201 C206 C205 120.6(7) . . ?
C205 C206 H206 119.7 . . ?
C3 C31 H31 106.9 . . ?
C3 C31 C33 110.4(6) . . ?
C32 C31 H31 106.9 . . ?
C32 C31 C3 113.0(6) . . ?
C32 C31 C33 112.2(6) . . ?
C33 C31 H31 106.9 . . ?
C4 C3 C31 120.7(6) . . ?
C2 C3 C4 106.7(6) . . ?
C2 C3 C31 131.7(6) . . ?
C201 C202 H202 119.8 . . ?
C203 C202 C201 120.4(8) . . ?
C203 C202 H202 119.8 . . ?
C206 C205 H205 121.4 . . ?
C204 C205 C206 117.2(8) . . ?
C204 C205 H205 121.4 . . ?
C202 C203 H203 120.9 . . ?
C204 C203 C202 118.3(7) . . ?
C204 C203 H203 120.9 . . ?
C2 C21 H21B 109.1 . . ?
C2 C21 H21A 109.1 . . ?
C2 C21 C22 112.3(6) . . ?
H21B C21 H21A 107.9 . . ?
C22 C21 H21B 109.1 . . ?
C22 C21 H21A 109.1 . . ?
C205 C204 H204 117.6 . . ?
C203 C204 C205 124.7(7) . . ?
C203 C204 H204 117.6 . . ?
C31 C32 H32A 109.5 . . ?
C31 C32 H32B 109.5 . . ?
C31 C32 H32C 109.5 . . ?
H32A C32 H32B 109.5 . . ?
H32A C32 H32C 109.5 . . ?
H32B C32 H32C 109.5 . . ?
C21 C22 H22A 109.5 . . ?
C21 C22 H22B 109.5 . . ?
C21 C22 H22C 109.5 . . ?
H22A C22 H22B 109.5 . . ?
H22A C22 H22C 109.5 . . ?
H22B C22 H22C 109.5 . . ?
C31 C33 H33A 109.5 . . ?
C31 C33 H33B 109.5 . . ?
C31 C33 H33C 109.5 . . ?
H33A C33 H33B 109.5 . . ?
H33A C33 H33C 109.5 . . ?
H33B C33 H33C 109.5 . . ?

loop_
_geom_bond_atom_site_label_1
_geom_bond_atom_site_label_2
_geom_bond_distance
_geom_bond_site_symmetry_2
_geom_bond_publ_flag
N21 H21 0.8800 . ?
N21 C4 1.380(8) . ?
N21 C1 1.398(9) . ?
C4 C20 1.389(9) 42_535 ?
C4 C3 1.472(9) . ?
C2 C1 1.387(10) . ?
C2 C3 1.365(9) . ?
C2 C21 1.507(10) . ?
C20 C4 1.390(9) 19_655 ?
C20 C201 1.468(10) . ?
C20 C1 1.432(10) . ?
C201 C206 1.387(11) . ?
C201 C202 1.405(10) . ?
C206 H206 0.9500 . ?
C206 C205 1.421(10) . ?
C31 H31 1.0000 . ?
C31 C3 1.532(10) . ?
C31 C32 1.492(11) . ?
C31 C33 1.539(11) . ?
C202 H202 0.9500 . ?
C202 C203 1.399(10) . ?
C205 H205 0.9500 . ?
C205 C204 1.355(12) . ?
C203 H203 0.9500 . ?
C203 C204 1.346(12) . ?
C21 H21B 0.9900 . ?
C21 H21A 0.9900 . ?
C21 C22 1.556(12) . ?
C204 H204 0.9500 . ?
C32 H32A 0.9800 . ?
C32 H32B 0.9800 . ?
C32 H32C 0.9800 . ?
C22 H22A 0.9800 . ?
C22 H22B 0.9800 . ?
C22 H22C 0.9800 . ?
C33 H33A 0.9800 . ?
C33 H33B 0.9800 . ?
C33 H33C 0.9800 . ?

loop_
_geom_hbond_atom_site_label_D
_geom_hbond_atom_site_label_H
_geom_hbond_atom_site_label_A
_geom_hbond_distance_DH
_geom_hbond_distance_HA
_geom_hbond_distance_DA
_geom_hbond_angle_DHA
_geom_hbond_site_symmetry_A
N21 H21 Cl1S 0.88 2.40 3.269(6) 168.1 42_535

loop_
_geom_torsion_atom_site_label_1
_geom_torsion_atom_site_label_2
_geom_torsion_atom_site_label_3
_geom_torsion_atom_site_label_4
_geom_torsion
_geom_torsion_site_symmetry_1
_geom_torsion_site_symmetry_2
_geom_torsion_site_symmetry_3
_geom_torsion_site_symmetry_4
_geom_torsion_publ_flag
N21 C4 C3 C2 3.0(7) . . . . ?
N21 C4 C3 C31 -167.6(6) . . . . ?
C4 N21 C1 C2 6.6(7) . . . . ?
C4 N21 C1 C20 -171.8(6) . . . . ?
C4 C20 C201 C206 -47.7(11) 19_655 . . . ?
C4 C20 C201 C202 135.7(7) 19_655 . . . ?
C4 C20 C1 N21 -32.3(9) 19_655 . . . ?
C4 C20 C1 C2 149.7(8) 19_655 . . . ?
C20 C4 C3 C2 -174.9(7) 42_535 . . . ?
C20 C4 C3 C31 14.6(10) 42_535 . . . ?
C20 C201 C206 C205 -174.6(7) . . . . ?
C20 C201 C202 C203 177.0(7) . . . . ?
C201 C20 C1 N21 151.0(6) . . . . ?
C201 C20 C1 C2 -26.9(11) . . . . ?
C201 C206 C205 C204 -4.1(11) . . . . ?
C201 C202 C203 C204 -0.5(11) . . . . ?
C1 N21 C4 C20 172.2(6) . . . 42_535 ?
C1 N21 C4 C3 -5.9(7) . . . . ?
C1 C2 C3 C4 1.1(7) . . . . ?
C1 C2 C3 C31 170.2(6) . . . . ?
C1 C2 C21 C22 -66.7(9) . . . . ?
C1 C20 C201 C206 129.0(8) . . . . ?
C1 C20 C201 C202 -47.6(10) . . . . ?
C206 C201 C202 C203 0.3(11) . . . . ?
C206 C205 C204 C203 4.1(12) . . . . ?
C3 C2 C1 N21 -4.7(7) . . . . ?
C3 C2 C1 C20 173.4(7) . . . . ?
C3 C2 C21 C22 105.2(8) . . . . ?
C202 C201 C206 C205 2.0(11) . . . . ?
C202 C203 C204 C205 -1.8(12) . . . . ?
C21 C2 C1 N21 168.2(6) . . . . ?
C21 C2 C1 C20 -13.6(12) . . . . ?
C21 C2 C3 C4 -171.8(6) . . . . ?
C21 C2 C3 C31 -2.7(11) . . . . ?
C32 C31 C3 C4 -126.2(7) . . . . ?
C32 C31 C3 C2 66.0(9) . . . . ?
C33 C31 C3 C4 107.3(8) . . . . ?
C33 C31 C3 C2 -60.6(9) . . . . ?

loop_
_twin_individual_id
_twin_individual_mass_fraction_refined
1 0.90(7)
2 0.10(7)

loop_
_smtbx_masks_void_nr
_smtbx_masks_void_average_x
_smtbx_masks_void_average_y
_smtbx_masks_void_average_z
_smtbx_masks_void_volume
_smtbx_masks_void_count_electrons
_smtbx_masks_void_content
1 0.261 0.049 0.512 2803.7 633.5 ?
2 -0.256 -0.935 0.511 2803.7 633.5 ?
